data_1559283
loop_
_publ_author_name
'Kuntze-Fechner, Maximilian'
'Holthausen, Max C C.'
'Marder, Todd B.'
'Braunschweig, Holger'
'Krummenacher, Ivo'
'Radius, Udo'
'Tendera, Lukas'
'Verplancke, Hendrik'
'Diefenbach, Martin'

_publ_section_title
;
 Coligand Role in the NHC Nickel catalyzed C--F Bond Activation:
 Investigations on the Insertion of bis(NHC) Nickel into the C--F Bond of
 Hexafluorobenzene&#x00A0;
;
_journal_name_full 'Chemical Science'
_journal_paper_doi 10.1039/D0SC04237D
_journal_year 2020
_chemical_formula_moiety 'C48 H49 F5 N4 Ni'
_chemical_formula_sum 'C48 H49 F5 N4 Ni'
_chemical_formula_weight 835.62
_space_group_crystal_system orthorhombic
_space_group_IT_number 61
_space_group_name_Hall '-P 2ac 2ab'
_space_group_name_H-M_alt 'P b c a'
_atom_sites_solution_hydrogens geom
_audit_creation_method SHELXL-2014/7
_audit_update_record
;
2020-07-20 deposited with the CCDC.	2020-10-06 downloaded from the CCDC.
;
_cell_angle_alpha 90
_cell_angle_beta 90
_cell_angle_gamma 90
_cell_formula_units_Z 8
_cell_length_a 20.0814(16)
_cell_length_b 18.4603(14)
_cell_length_c 22.7528(18)
_cell_measurement_reflns_used 9922
_cell_measurement_temperature 100(2)
_cell_measurement_theta_max 26.02
_cell_measurement_theta_min 2.21
_cell_volume 8434.7(11)
_computing_cell_refinement 'Bruker SAINT+ Integration Engine V8.37A'
_computing_data_collection 'Bruker APEX3 v2016.5-0'
_computing_data_reduction 'Bruker SAINT+ Integration Engine V8.37A'
_computing_molecular_graphics 'Bruker SHELXTL'
_computing_publication_material 'Bruker SHELXTL'
_computing_structure_refinement 'SHELXL-2014/7 (Sheldrick, 2014)'
_computing_structure_solution 'SHELXS-97 (Sheldrick 2008)'
_diffrn_ambient_temperature 100(2)
_diffrn_measured_fraction_theta_full 1.000
_diffrn_measured_fraction_theta_max 0.997
_diffrn_measurement_device_type 'Bruker APEX-II CCD'
_diffrn_measurement_method '\f and \w scans'
_diffrn_radiation_source 'rotating anode'
_diffrn_radiation_type MoK\a
_diffrn_radiation_wavelength 0.71073
_diffrn_reflns_av_R_equivalents 0.0631
_diffrn_reflns_av_unetI/netI 0.0406
_diffrn_reflns_Laue_measured_fraction_full 1.000
_diffrn_reflns_Laue_measured_fraction_max 0.997
_diffrn_reflns_limit_h_max 14
_diffrn_reflns_limit_h_min -25
_diffrn_reflns_limit_k_max 21
_diffrn_reflns_limit_k_min -23
_diffrn_reflns_limit_l_max 28
_diffrn_reflns_limit_l_min -28
_diffrn_reflns_number 67305
_diffrn_reflns_point_group_measured_fraction_full 1.000
_diffrn_reflns_point_group_measured_fraction_max 0.997
_diffrn_reflns_theta_full 26.000
_diffrn_reflns_theta_max 26.787
_diffrn_reflns_theta_min 1.745
_exptl_absorpt_coefficient_mu 0.521
_exptl_absorpt_correction_T_max 0.7454
_exptl_absorpt_correction_T_min 0.6915
_exptl_absorpt_correction_type multi-scan
_exptl_absorpt_process_details 'SADABS 2014/5'
_exptl_crystal_colour yellow
_exptl_crystal_density_diffrn 1.316
_exptl_crystal_description block
_exptl_crystal_F_000 3504
_exptl_crystal_size_max 0.312
_exptl_crystal_size_mid 0.274
_exptl_crystal_size_min 0.196
_refine_diff_density_max 0.499
_refine_diff_density_min -0.526
_refine_diff_density_rms 0.066
_refine_ls_extinction_method none
_refine_ls_goodness_of_fit_ref 1.039
_refine_ls_hydrogen_treatment constr
_refine_ls_matrix_type full
_refine_ls_number_parameters 535
_refine_ls_number_reflns 8981
_refine_ls_number_restraints 0
_refine_ls_restrained_S_all 1.039
_refine_ls_R_factor_all 0.0724
_refine_ls_R_factor_gt 0.0463
_refine_ls_shift/su_max 0.002
_refine_ls_shift/su_mean 0.000
_refine_ls_structure_factor_coef Fsqd
_refine_ls_weighting_details 'w=1/[\s^2^(Fo^2^)+(0.0424P)^2^+11.4823P] where P=(Fo^2^+2Fc^2^)/3'
_refine_ls_weighting_scheme calc
_refine_ls_wR_factor_gt 0.1023
_refine_ls_wR_factor_ref 0.1166
_reflns_Friedel_coverage 0.000
_reflns_number_gt 6748
_reflns_number_total 8981
_reflns_threshold_expression 'I > 2\s(I)'
_cod_data_source_file d0sc04237d2.cif
_cod_data_source_block Compound_5
_cod_database_code 1559283
_shelx_shelxl_version_number 2014/7
_shelx_space_group_comment
;
The symmetry employed for this shelxl refinement is uniquely defined
by the following loop, which should always be used as a source of
symmetry information in preference to the above space-group names.
They are only intended as comments.
;

loop_
_space_group_symop_operation_xyz
'x, y, z'
'-x+1/2, -y, z+1/2'
'-x, y+1/2, -z+1/2'
'x+1/2, -y+1/2, -z'
'-x, -y, -z'
'x-1/2, y, -z-1/2'
'x, -y-1/2, z-1/2'
'-x-1/2, y-1/2, z'

loop_
_atom_site_label
_atom_site_type_symbol
_atom_site_fract_x
_atom_site_fract_y
_atom_site_fract_z
_atom_site_U_iso_or_equiv
_atom_site_adp_type
_atom_site_occupancy
_atom_site_site_symmetry_order
_atom_site_calc_flag
_atom_site_refinement_flags_posn
_atom_site_refinement_flags_adp
_atom_site_refinement_flags_occupancy
_atom_site_disorder_assembly
_atom_site_disorder_group
Ni1 Ni 0.61917(2) 0.59486(2) 0.72470(2) 0.01544(9) Uani 1 1 d . . . . .
N1 N 0.69464(10) 0.49566(11) 0.80595(8) 0.0209(5) Uani 1 1 d . . . . .
F1 F 0.69855(7) 0.64634(8) 0.72610(6) 0.0244(3) Uani 1 1 d . . . . .
C1 C 0.53882(13) 0.54092(13) 0.72402(11) 0.0232(5) Uani 1 1 d . . . . .
C2 C 0.50922(16) 0.51404(15) 0.67415(13) 0.0343(7) Uani 1 1 d . . . . .
F2 F 0.53675(10) 0.52845(9) 0.62118(7) 0.0463(5) Uani 1 1 d . . . . .
N2 N 0.69778(10) 0.46276(11) 0.71587(8) 0.0186(4) Uani 1 1 d . . . . .
F3 F 0.42628(13) 0.44628(12) 0.62408(11) 0.0813(8) Uani 1 1 d . . . . .
N3 N 0.58158(11) 0.71862(11) 0.64646(9) 0.0221(5) Uani 1 1 d . . . . .
C3 C 0.45119(18) 0.47132(17) 0.67515(17) 0.0492(9) Uani 1 1 d . . . . .
C4 C 0.42131(17) 0.45383(18) 0.72725(19) 0.0519(10) Uani 1 1 d . . . . .
H4 H 0.3824 0.4246 0.7284 0.062 Uiso 1 1 calc R U . . .
F4 F 0.42117(9) 0.46296(11) 0.83027(10) 0.0592(6) Uani 1 1 d . . . . .
N4 N 0.52947(11) 0.72024(11) 0.72842(9) 0.0224(5) Uani 1 1 d . . . . .
C5 C 0.44928(15) 0.47973(17) 0.77738(16) 0.0424(8) Uani 1 1 d . . . . .
F5 F 0.52852(8) 0.54626(8) 0.82789(7) 0.0321(4) Uani 1 1 d . . . . .
C6 C 0.50517(13) 0.52255(14) 0.77616(13) 0.0274(6) Uani 1 1 d . . . . .
C7 C 0.66946(12) 0.51272(13) 0.75184(10) 0.0169(5) Uani 1 1 d . . . . .
C8 C 0.73921(14) 0.41597(15) 0.74661(11) 0.0288(6) Uani 1 1 d . . . . .
H8 H 0.7640 0.3767 0.7308 0.035 Uiso 1 1 calc R U . . .
C9 C 0.73738(14) 0.43689(16) 0.80269(11) 0.0308(6) Uani 1 1 d . . . . .
H9 H 0.7610 0.4155 0.8344 0.037 Uiso 1 1 calc R U . . .
C12 C 0.70352(13) 0.48335(14) 0.55396(10) 0.0229(5) Uani 1 1 d . . . . .
H12 H 0.7271 0.5100 0.5250 0.027 Uiso 1 1 calc R U . . .
C11 C 0.71910(12) 0.49431(13) 0.61309(10) 0.0188(5) Uani 1 1 d . . . . .
C10 C 0.68336(12) 0.45410(13) 0.65417(10) 0.0171(5) Uani 1 1 d . . . . .
C13 C 0.65482(13) 0.43492(15) 0.53612(11) 0.0254(6) Uani 1 1 d . . . . .
C15 C 0.63538(12) 0.40317(13) 0.63825(10) 0.0203(5) Uani 1 1 d . . . . .
C14 C 0.62203(13) 0.39439(14) 0.57870(11) 0.0237(5) Uani 1 1 d . . . . .
H14 H 0.5897 0.3598 0.5668 0.028 Uiso 1 1 calc R U . . .
C16 C 0.77296(13) 0.54611(14) 0.63097(11) 0.0239(5) Uani 1 1 d . . . . .
H16A H 0.7937 0.5668 0.5958 0.036 Uiso 1 1 calc R U . . .
H16B H 0.8067 0.5203 0.6540 0.036 Uiso 1 1 calc R U . . .
H16C H 0.7537 0.5851 0.6548 0.036 Uiso 1 1 calc R U . . .
C17 C 0.63695(15) 0.4274(2) 0.47196(11) 0.0410(8) Uani 1 1 d . . . . .
H17A H 0.6715 0.4502 0.4478 0.061 Uiso 1 1 calc R U . . .
H17B H 0.5941 0.4510 0.4646 0.061 Uiso 1 1 calc R U . . .
H17C H 0.6337 0.3759 0.4618 0.061 Uiso 1 1 calc R U . . .
C18 C 0.59870(14) 0.35942(14) 0.68392(12) 0.0276(6) Uani 1 1 d . . . . .
H18A H 0.5627 0.3321 0.6650 0.041 Uiso 1 1 calc R U . . .
H18B H 0.5799 0.3920 0.7136 0.041 Uiso 1 1 calc R U . . .
H18C H 0.6297 0.3257 0.7028 0.041 Uiso 1 1 calc R U . . .
C19 C 0.67610(12) 0.52613(14) 0.86228(10) 0.0200(5) Uani 1 1 d . . . . .
C20 C 0.70841(12) 0.58813(14) 0.88255(10) 0.0215(5) Uani 1 1 d . . . . .
C21 C 0.69016(13) 0.61389(15) 0.93783(11) 0.0242(6) Uani 1 1 d . . . . .
H21 H 0.7106 0.6567 0.9524 0.029 Uiso 1 1 calc R U . . .
C22 C 0.64290(13) 0.57888(14) 0.97230(10) 0.0240(6) Uani 1 1 d . . . . .
C23 C 0.61374(13) 0.51645(14) 0.95115(10) 0.0239(5) Uani 1 1 d . . . . .
H23 H 0.5819 0.4919 0.9747 0.029 Uiso 1 1 calc R U . . .
C24 C 0.62982(13) 0.48848(14) 0.89594(10) 0.0218(5) Uani 1 1 d . . . . .
C25 C 0.76247(14) 0.62391(17) 0.84720(11) 0.0300(6) Uani 1 1 d . . . . .
H25A H 0.7450 0.6372 0.8084 0.045 Uiso 1 1 calc R U . . .
H25B H 0.7999 0.5903 0.8425 0.045 Uiso 1 1 calc R U . . .
H25C H 0.7777 0.6676 0.8676 0.045 Uiso 1 1 calc R U . . .
C26 C 0.62502(15) 0.60821(16) 1.03220(11) 0.0329(7) Uani 1 1 d . . . . .
H26A H 0.6154 0.6601 1.0291 0.049 Uiso 1 1 calc R U . . .
H26B H 0.6624 0.6007 1.0592 0.049 Uiso 1 1 calc R U . . .
H26C H 0.5856 0.5828 1.0471 0.049 Uiso 1 1 calc R U . . .
C27 C 0.59737(15) 0.41933(15) 0.87485(12) 0.0293(6) Uani 1 1 d . . . . .
H27A H 0.5918 0.4213 0.8321 0.044 Uiso 1 1 calc R U . . .
H27B H 0.5537 0.4140 0.8936 0.044 Uiso 1 1 calc R U . . .
H27C H 0.6256 0.3779 0.8852 0.044 Uiso 1 1 calc R U . . .
C28 C 0.57418(12) 0.68018(13) 0.69718(10) 0.0182(5) Uani 1 1 d . . . . .
C29 C 0.51005(16) 0.78182(15) 0.69795(12) 0.0343(7) Uani 1 1 d . . . . .
H29 H 0.4795 0.8178 0.7109 0.041 Uiso 1 1 calc R U . . .
C30 C 0.54265(15) 0.78066(15) 0.64681(13) 0.0354(7) Uani 1 1 d . . . . .
H30 H 0.5397 0.8158 0.6164 0.042 Uiso 1 1 calc R U . . .
C31 C 0.62573(12) 0.70307(13) 0.59772(10) 0.0178(5) Uani 1 1 d . . . . .
C32 C 0.69082(13) 0.72948(13) 0.59966(10) 0.0214(5) Uani 1 1 d . . . . .
C33 C 0.73180(13) 0.71727(15) 0.55141(11) 0.0289(6) Uani 1 1 d . . . . .
H33 H 0.7765 0.7341 0.5525 0.035 Uiso 1 1 calc R U . . .
C34 C 0.70940(15) 0.68147(16) 0.50212(11) 0.0307(6) Uani 1 1 d . . . . .
C35 C 0.64389(16) 0.65913(15) 0.50029(11) 0.0312(7) Uani 1 1 d . . . . .
H35 H 0.6280 0.6355 0.4660 0.037 Uiso 1 1 calc R U . . .
C36 C 0.60010(13) 0.67002(14) 0.54726(11) 0.0254(6) Uani 1 1 d . . . . .
C37 C 0.71508(16) 0.77435(16) 0.65044(11) 0.0340(7) Uani 1 1 d . . . . .
H37A H 0.7591 0.7941 0.6412 0.051 Uiso 1 1 calc R U . . .
H37B H 0.7181 0.7440 0.6857 0.051 Uiso 1 1 calc R U . . .
H37C H 0.6839 0.8142 0.6576 0.051 Uiso 1 1 calc R U . . .
C38 C 0.75652(18) 0.6676(2) 0.45127(13) 0.0508(9) Uani 1 1 d . . . . .
H38A H 0.7348 0.6813 0.4143 0.076 Uiso 1 1 calc R U . . .
H38B H 0.7682 0.6161 0.4501 0.076 Uiso 1 1 calc R U . . .
H38C H 0.7970 0.6965 0.4565 0.076 Uiso 1 1 calc R U . . .
C39 C 0.52773(16) 0.65036(19) 0.54033(14) 0.0445(8) Uani 1 1 d . . . . .
H39A H 0.5060 0.6856 0.5145 0.067 Uiso 1 1 calc R U . . .
H39B H 0.5060 0.6508 0.5789 0.067 Uiso 1 1 calc R U . . .
H39C H 0.5241 0.6019 0.5231 0.067 Uiso 1 1 calc R U . . .
C40 C 0.50700(13) 0.70527(13) 0.78761(10) 0.0199(5) Uani 1 1 d . . . . .
C41 C 0.54974(13) 0.72088(13) 0.83426(11) 0.0220(5) Uani 1 1 d . . . . .
C42 C 0.52619(13) 0.70883(14) 0.89101(11) 0.0243(6) Uani 1 1 d . . . . .
H42 H 0.5545 0.7187 0.9235 0.029 Uiso 1 1 calc R U . . .
C43 C 0.46231(14) 0.68276(14) 0.90130(11) 0.0241(6) Uani 1 1 d . . . . .
C44 C 0.42098(13) 0.66942(13) 0.85341(11) 0.0227(5) Uani 1 1 d . . . . .
H44 H 0.3771 0.6522 0.8602 0.027 Uiso 1 1 calc R U . . .
C45 C 0.44214(13) 0.68059(13) 0.79598(11) 0.0209(5) Uani 1 1 d . . . . .
C46 C 0.61868(13) 0.75113(15) 0.82430(13) 0.0305(6) Uani 1 1 d . . . . .
H46A H 0.6443 0.7177 0.7996 0.046 Uiso 1 1 calc R U . . .
H46B H 0.6412 0.7571 0.8622 0.046 Uiso 1 1 calc R U . . .
H46C H 0.6153 0.7982 0.8046 0.046 Uiso 1 1 calc R U . . .
C47 C 0.43793(16) 0.66905(18) 0.96325(12) 0.0366(7) Uani 1 1 d . . . . .
H47A H 0.4015 0.6338 0.9624 0.055 Uiso 1 1 calc R U . . .
H47B H 0.4220 0.7145 0.9804 0.055 Uiso 1 1 calc R U . . .
H47C H 0.4746 0.6500 0.9871 0.055 Uiso 1 1 calc R U . . .
C48 C 0.39564(14) 0.66569(15) 0.74509(12) 0.0280(6) Uani 1 1 d . . . . .
H48A H 0.3849 0.7113 0.7252 0.042 Uiso 1 1 calc R U . . .
H48B H 0.3546 0.6434 0.7598 0.042 Uiso 1 1 calc R U . . .
H48C H 0.4173 0.6327 0.7173 0.042 Uiso 1 1 calc R U . . .

loop_
_atom_site_aniso_label
_atom_site_aniso_U_11
_atom_site_aniso_U_22
_atom_site_aniso_U_33
_atom_site_aniso_U_23
_atom_site_aniso_U_13
_atom_site_aniso_U_12
Ni1 0.01865(16) 0.01383(15) 0.01385(14) -0.00042(11) 0.00056(12) 0.00224(13)
N1 0.0245(11) 0.0243(12) 0.0140(10) -0.0016(8) 0.0003(8) 0.0070(9)
F1 0.0225(7) 0.0222(8) 0.0286(8) 0.0035(6) 0.0028(6) -0.0008(6)
C1 0.0268(13) 0.0129(12) 0.0297(13) -0.0007(10) -0.0060(11) 0.0086(10)
C2 0.0433(18) 0.0197(15) 0.0399(17) -0.0012(12) -0.0162(14) 0.0062(13)
F2 0.0748(13) 0.0345(10) 0.0296(9) -0.0091(7) -0.0182(9) 0.0150(10)
N2 0.0222(11) 0.0190(11) 0.0146(10) -0.0021(8) 0.0002(8) 0.0067(9)
F3 0.1001(19) 0.0456(13) 0.0981(18) -0.0105(12) -0.0703(16) -0.0077(13)
N3 0.0255(11) 0.0171(11) 0.0238(11) 0.0043(8) 0.0071(9) 0.0050(9)
C3 0.053(2) 0.0246(17) 0.070(2) -0.0056(16) -0.0375(19) 0.0036(16)
C4 0.0326(17) 0.0286(17) 0.095(3) 0.0112(18) -0.0184(19) -0.0047(14)
F4 0.0366(11) 0.0465(12) 0.0945(16) 0.0280(11) 0.0261(11) 0.0017(9)
N4 0.0285(11) 0.0168(11) 0.0220(10) 0.0034(8) 0.0070(9) 0.0058(9)
C5 0.0269(15) 0.0286(16) 0.072(2) 0.0149(16) 0.0029(16) 0.0023(13)
F5 0.0359(9) 0.0298(9) 0.0308(8) 0.0057(7) 0.0074(7) 0.0071(7)
C6 0.0200(13) 0.0148(13) 0.0473(17) 0.0049(12) -0.0008(12) 0.0034(11)
C7 0.0180(12) 0.0189(12) 0.0138(11) -0.0015(9) 0.0012(9) -0.0033(10)
C8 0.0347(15) 0.0302(15) 0.0214(12) -0.0012(11) -0.0020(11) 0.0185(13)
C9 0.0364(16) 0.0359(16) 0.0202(13) 0.0001(11) -0.0030(11) 0.0190(14)
C12 0.0217(13) 0.0298(14) 0.0171(12) 0.0002(10) 0.0038(10) 0.0006(11)
C11 0.0177(12) 0.0183(12) 0.0203(12) -0.0030(9) 0.0010(10) 0.0040(10)
C10 0.0221(12) 0.0153(12) 0.0137(11) -0.0025(9) -0.0005(9) 0.0066(10)
C13 0.0213(13) 0.0379(16) 0.0169(12) -0.0071(11) -0.0014(10) 0.0024(12)
C15 0.0219(13) 0.0172(12) 0.0219(12) -0.0036(10) 0.0036(10) 0.0014(11)
C14 0.0200(12) 0.0260(14) 0.0253(12) -0.0098(10) 0.0005(10) -0.0028(11)
C16 0.0237(13) 0.0234(14) 0.0245(13) -0.0056(10) 0.0003(10) -0.0021(11)
C17 0.0317(16) 0.073(2) 0.0178(13) -0.0103(14) -0.0002(11) -0.0069(16)
C18 0.0324(15) 0.0208(14) 0.0298(14) -0.0011(11) 0.0067(12) -0.0025(12)
C19 0.0234(13) 0.0243(13) 0.0123(11) -0.0024(9) -0.0017(9) 0.0067(11)
C20 0.0218(12) 0.0264(14) 0.0163(11) 0.0009(10) 0.0001(9) 0.0014(11)
C21 0.0279(14) 0.0262(14) 0.0186(12) -0.0038(10) -0.0015(10) -0.0024(12)
C22 0.0288(14) 0.0268(14) 0.0163(12) -0.0029(10) 0.0027(10) 0.0035(12)
C23 0.0275(14) 0.0255(14) 0.0186(12) 0.0030(10) 0.0042(10) -0.0007(12)
C24 0.0273(14) 0.0195(13) 0.0187(12) 0.0013(10) -0.0022(10) 0.0028(11)
C25 0.0285(15) 0.0427(17) 0.0188(12) 0.0001(12) 0.0008(11) -0.0074(13)
C26 0.0400(17) 0.0379(17) 0.0207(13) -0.0075(11) 0.0075(12) 0.0011(14)
C27 0.0381(16) 0.0243(15) 0.0255(13) -0.0018(11) -0.0035(12) -0.0019(12)
C28 0.0193(12) 0.0169(12) 0.0184(11) -0.0029(9) 0.0013(10) -0.0004(10)
C29 0.0454(17) 0.0233(15) 0.0343(15) 0.0104(12) 0.0177(13) 0.0155(13)
C30 0.0466(18) 0.0252(15) 0.0344(15) 0.0149(12) 0.0173(14) 0.0177(14)
C31 0.0202(12) 0.0160(12) 0.0171(11) 0.0024(9) 0.0035(9) 0.0029(10)
C32 0.0266(13) 0.0200(13) 0.0176(12) 0.0029(10) -0.0011(10) -0.0015(11)
C33 0.0225(13) 0.0381(16) 0.0260(13) 0.0081(12) 0.0040(11) 0.0030(12)
C34 0.0388(16) 0.0320(16) 0.0214(13) 0.0030(11) 0.0066(12) 0.0152(13)
C35 0.0530(19) 0.0242(14) 0.0165(12) -0.0054(10) -0.0083(12) 0.0061(14)
C36 0.0290(14) 0.0201(13) 0.0272(13) 0.0038(10) -0.0081(11) -0.0026(11)
C37 0.0480(18) 0.0325(16) 0.0213(13) 0.0003(11) -0.0049(12) -0.0180(14)
C38 0.059(2) 0.065(2) 0.0279(15) 0.0031(15) 0.0151(15) 0.0298(19)
C39 0.0395(18) 0.049(2) 0.0454(19) 0.0151(15) -0.0188(15) -0.0149(16)
C40 0.0280(13) 0.0127(12) 0.0191(12) 0.0018(9) 0.0060(10) 0.0039(10)
C41 0.0246(13) 0.0129(12) 0.0287(13) -0.0017(10) 0.0064(11) 0.0018(11)
C42 0.0284(14) 0.0203(13) 0.0243(13) -0.0026(10) -0.0001(11) 0.0021(11)
C43 0.0326(14) 0.0168(13) 0.0230(13) 0.0020(10) 0.0068(11) 0.0016(11)
C44 0.0229(13) 0.0171(13) 0.0281(13) 0.0018(10) 0.0060(10) -0.0012(11)
C45 0.0262(13) 0.0129(12) 0.0236(12) 0.0005(9) 0.0036(10) 0.0019(10)
C46 0.0272(14) 0.0276(15) 0.0366(15) -0.0065(12) 0.0065(12) -0.0015(13)
C47 0.0432(18) 0.0427(18) 0.0240(14) 0.0040(12) 0.0064(13) -0.0061(15)
C48 0.0286(14) 0.0271(15) 0.0284(14) 0.0000(11) -0.0015(11) 0.0048(12)

loop_
_atom_type_symbol
_atom_type_description
_atom_type_scat_dispersion_real
_atom_type_scat_dispersion_imag
_atom_type_scat_source
C C 0.0033 0.0016 'International Tables Vol C Tables 4.2.6.8 and 6.1.1.4'
H H 0.0000 0.0000 'International Tables Vol C Tables 4.2.6.8 and 6.1.1.4'
N N 0.0061 0.0033 'International Tables Vol C Tables 4.2.6.8 and 6.1.1.4'
F F 0.0171 0.0103 'International Tables Vol C Tables 4.2.6.8 and 6.1.1.4'
Ni Ni 0.3393 1.1124 'International Tables Vol C Tables 4.2.6.8 and 6.1.1.4'

loop_
_geom_angle_atom_site_label_1
_geom_angle_atom_site_label_2
_geom_angle_atom_site_label_3
_geom_angle
_geom_angle_site_symmetry_1
_geom_angle_site_symmetry_3
_geom_angle_publ_flag
F1 Ni1 C1 178.98(9) . . ?
F1 Ni1 C28 89.41(8) . . ?
C1 Ni1 C28 91.59(10) . . ?
F1 Ni1 C7 86.97(8) . . ?
C1 Ni1 C7 92.03(10) . . ?
C28 Ni1 C7 176.36(10) . . ?
C7 N1 C9 111.17(19) . . ?
C7 N1 C19 127.7(2) . . ?
C9 N1 C19 120.7(2) . . ?
C2 C1 C6 113.7(3) . . ?
C2 C1 Ni1 124.4(2) . . ?
C6 C1 Ni1 121.91(19) . . ?
F2 C2 C1 119.2(3) . . ?
F2 C2 C3 117.6(3) . . ?
C1 C2 C3 123.2(3) . . ?
C7 N2 C8 111.7(2) . . ?
C7 N2 C10 125.3(2) . . ?
C8 N2 C10 122.8(2) . . ?
C28 N3 C30 111.3(2) . . ?
C28 N3 C31 127.7(2) . . ?
C30 N3 C31 120.9(2) . . ?
F3 C3 C4 120.3(3) . . ?
F3 C3 C2 119.1(4) . . ?
C4 C3 C2 120.6(3) . . ?
C5 C4 C3 117.6(3) . . ?
C5 C4 H4 121.2 . . ?
C3 C4 H4 121.2 . . ?
C28 N4 C29 111.7(2) . . ?
C28 N4 C40 125.9(2) . . ?
C29 N4 C40 122.3(2) . . ?
C4 C5 F4 119.3(3) . . ?
C4 C5 C6 121.6(3) . . ?
F4 C5 C6 119.1(3) . . ?
F5 C6 C5 117.1(3) . . ?
F5 C6 C1 119.6(2) . . ?
C5 C6 C1 123.3(3) . . ?
N2 C7 N1 103.4(2) . . ?
N2 C7 Ni1 124.18(17) . . ?
N1 C7 Ni1 131.65(17) . . ?
C9 C8 N2 106.6(2) . . ?
C9 C8 H8 126.7 . . ?
N2 C8 H8 126.7 . . ?
C8 C9 N1 107.2(2) . . ?
C8 C9 H9 126.4 . . ?
N1 C9 H9 126.4 . . ?
C13 C12 C11 122.3(2) . . ?
C13 C12 H12 118.9 . . ?
C11 C12 H12 118.9 . . ?
C10 C11 C12 117.0(2) . . ?
C10 C11 C16 122.0(2) . . ?
C12 C11 C16 121.0(2) . . ?
C11 C10 C15 122.8(2) . . ?
C11 C10 N2 119.4(2) . . ?
C15 C10 N2 117.8(2) . . ?
C12 C13 C14 118.5(2) . . ?
C12 C13 C17 120.7(2) . . ?
C14 C13 C17 120.8(2) . . ?
C14 C15 C10 117.7(2) . . ?
C14 C15 C18 121.0(2) . . ?
C10 C15 C18 121.3(2) . . ?
C13 C14 C15 121.7(2) . . ?
C13 C14 H14 119.2 . . ?
C15 C14 H14 119.2 . . ?
C11 C16 H16A 109.5 . . ?
C11 C16 H16B 109.5 . . ?
H16A C16 H16B 109.5 . . ?
C11 C16 H16C 109.5 . . ?
H16A C16 H16C 109.5 . . ?
H16B C16 H16C 109.5 . . ?
C13 C17 H17A 109.5 . . ?
C13 C17 H17B 109.5 . . ?
H17A C17 H17B 109.5 . . ?
C13 C17 H17C 109.5 . . ?
H17A C17 H17C 109.5 . . ?
H17B C17 H17C 109.5 . . ?
C15 C18 H18A 109.5 . . ?
C15 C18 H18B 109.5 . . ?
H18A C18 H18B 109.5 . . ?
C15 C18 H18C 109.5 . . ?
H18A C18 H18C 109.5 . . ?
H18B C18 H18C 109.5 . . ?
C24 C19 C20 122.6(2) . . ?
C24 C19 N1 117.7(2) . . ?
C20 C19 N1 119.5(2) . . ?
C21 C20 C19 117.1(2) . . ?
C21 C20 C25 121.5(2) . . ?
C19 C20 C25 121.3(2) . . ?
C22 C21 C20 122.0(2) . . ?
C22 C21 H21 119.0 . . ?
C20 C21 H21 119.0 . . ?
C23 C22 C21 118.8(2) . . ?
C23 C22 C26 120.9(2) . . ?
C21 C22 C26 120.3(2) . . ?
C22 C23 C24 121.7(2) . . ?
C22 C23 H23 119.2 . . ?
C24 C23 H23 119.2 . . ?
C19 C24 C23 117.7(2) . . ?
C19 C24 C27 122.4(2) . . ?
C23 C24 C27 119.9(2) . . ?
C20 C25 H25A 109.5 . . ?
C20 C25 H25B 109.5 . . ?
H25A C25 H25B 109.5 . . ?
C20 C25 H25C 109.5 . . ?
H25A C25 H25C 109.5 . . ?
H25B C25 H25C 109.5 . . ?
C22 C26 H26A 109.5 . . ?
C22 C26 H26B 109.5 . . ?
H26A C26 H26B 109.5 . . ?
C22 C26 H26C 109.5 . . ?
H26A C26 H26C 109.5 . . ?
H26B C26 H26C 109.5 . . ?
C24 C27 H27A 109.5 . . ?
C24 C27 H27B 109.5 . . ?
H27A C27 H27B 109.5 . . ?
C24 C27 H27C 109.5 . . ?
H27A C27 H27C 109.5 . . ?
H27B C27 H27C 109.5 . . ?
N3 C28 N4 103.3(2) . . ?
N3 C28 Ni1 130.68(18) . . ?
N4 C28 Ni1 125.78(17) . . ?
C30 C29 N4 106.5(2) . . ?
C30 C29 H29 126.7 . . ?
N4 C29 H29 126.7 . . ?
C29 C30 N3 107.1(2) . . ?
C29 C30 H30 126.4 . . ?
N3 C30 H30 126.4 . . ?
C32 C31 C36 121.5(2) . . ?
C32 C31 N3 118.7(2) . . ?
C36 C31 N3 119.3(2) . . ?
C33 C32 C31 118.2(2) . . ?
C33 C32 C37 120.3(2) . . ?
C31 C32 C37 121.4(2) . . ?
C34 C33 C32 121.8(3) . . ?
C34 C33 H33 119.1 . . ?
C32 C33 H33 119.1 . . ?
C33 C34 C35 118.7(2) . . ?
C33 C34 C38 119.9(3) . . ?
C35 C34 C38 121.4(3) . . ?
C34 C35 C36 122.3(2) . . ?
C34 C35 H35 118.9 . . ?
C36 C35 H35 118.9 . . ?
C35 C36 C31 117.3(2) . . ?
C35 C36 C39 119.5(3) . . ?
C31 C36 C39 123.1(3) . . ?
C32 C37 H37A 109.5 . . ?
C32 C37 H37B 109.5 . . ?
H37A C37 H37B 109.5 . . ?
C32 C37 H37C 109.5 . . ?
H37A C37 H37C 109.5 . . ?
H37B C37 H37C 109.5 . . ?
C34 C38 H38A 109.5 . . ?
C34 C38 H38B 109.5 . . ?
H38A C38 H38B 109.5 . . ?
C34 C38 H38C 109.5 . . ?
H38A C38 H38C 109.5 . . ?
H38B C38 H38C 109.5 . . ?
C36 C39 H39A 109.5 . . ?
C36 C39 H39B 109.5 . . ?
H39A C39 H39B 109.5 . . ?
C36 C39 H39C 109.5 . . ?
H39A C39 H39C 109.5 . . ?
H39B C39 H39C 109.5 . . ?
C45 C40 C41 122.6(2) . . ?
C45 C40 N4 118.8(2) . . ?
C41 C40 N4 118.5(2) . . ?
C42 C41 C40 117.6(2) . . ?
C42 C41 C46 120.6(2) . . ?
C40 C41 C46 121.8(2) . . ?
C43 C42 C41 121.6(2) . . ?
C43 C42 H42 119.2 . . ?
C41 C42 H42 119.2 . . ?
C42 C43 C44 118.7(2) . . ?
C42 C43 C47 120.9(2) . . ?
C44 C43 C47 120.4(2) . . ?
C45 C44 C43 121.9(2) . . ?
C45 C44 H44 119.1 . . ?
C43 C44 H44 119.1 . . ?
C44 C45 C40 117.6(2) . . ?
C44 C45 C48 120.3(2) . . ?
C40 C45 C48 122.1(2) . . ?
C41 C46 H46A 109.5 . . ?
C41 C46 H46B 109.5 . . ?
H46A C46 H46B 109.5 . . ?
C41 C46 H46C 109.5 . . ?
H46A C46 H46C 109.5 . . ?
H46B C46 H46C 109.5 . . ?
C43 C47 H47A 109.5 . . ?
C43 C47 H47B 109.5 . . ?
H47A C47 H47B 109.5 . . ?
C43 C47 H47C 109.5 . . ?
H47A C47 H47C 109.5 . . ?
H47B C47 H47C 109.5 . . ?
C45 C48 H48A 109.5 . . ?
C45 C48 H48B 109.5 . . ?
H48A C48 H48B 109.5 . . ?
C45 C48 H48C 109.5 . . ?
H48A C48 H48C 109.5 . . ?
H48B C48 H48C 109.5 . . ?

loop_
_geom_bond_atom_site_label_1
_geom_bond_atom_site_label_2
_geom_bond_distance
_geom_bond_site_symmetry_2
_geom_bond_publ_flag
Ni1 F1 1.8560(15) . ?
Ni1 C1 1.896(3) . ?
Ni1 C28 1.921(2) . ?
Ni1 C7 1.924(2) . ?
N1 C7 1.368(3) . ?
N1 C9 1.385(3) . ?
N1 C19 1.448(3) . ?
C1 C2 1.374(4) . ?
C1 C6 1.407(4) . ?
C2 F2 1.352(4) . ?
C2 C3 1.407(5) . ?
N2 C7 1.358(3) . ?
N2 C8 1.388(3) . ?
N2 C10 1.442(3) . ?
F3 C3 1.347(4) . ?
N3 C28 1.363(3) . ?
N3 C30 1.387(3) . ?
N3 C31 1.448(3) . ?
C3 C4 1.367(5) . ?
C4 C5 1.358(5) . ?
C4 H4 0.9500 . ?
F4 C5 1.365(4) . ?
N4 C28 1.363(3) . ?
N4 C29 1.387(3) . ?
N4 C40 1.447(3) . ?
C5 C6 1.373(4) . ?
F5 C6 1.340(3) . ?
C8 C9 1.334(4) . ?
C8 H8 0.9500 . ?
C9 H9 0.9500 . ?
C12 C13 1.386(4) . ?
C12 C11 1.396(3) . ?
C12 H12 0.9500 . ?
C11 C10 1.393(3) . ?
C11 C16 1.500(3) . ?
C10 C15 1.394(3) . ?
C13 C14 1.390(4) . ?
C13 C17 1.510(3) . ?
C15 C14 1.391(3) . ?
C15 C18 1.508(3) . ?
C14 H14 0.9500 . ?
C16 H16A 0.9800 . ?
C16 H16B 0.9800 . ?
C16 H16C 0.9800 . ?
C17 H17A 0.9800 . ?
C17 H17B 0.9800 . ?
C17 H17C 0.9800 . ?
C18 H18A 0.9800 . ?
C18 H18B 0.9800 . ?
C18 H18C 0.9800 . ?
C19 C24 1.391(4) . ?
C19 C20 1.394(4) . ?
C20 C21 1.394(3) . ?
C20 C25 1.504(4) . ?
C21 C22 1.390(4) . ?
C21 H21 0.9500 . ?
C22 C23 1.379(4) . ?
C22 C26 1.510(3) . ?
C23 C24 1.396(3) . ?
C23 H23 0.9500 . ?
C24 C27 1.511(4) . ?
C25 H25A 0.9800 . ?
C25 H25B 0.9800 . ?
C25 H25C 0.9800 . ?
C26 H26A 0.9800 . ?
C26 H26B 0.9800 . ?
C26 H26C 0.9800 . ?
C27 H27A 0.9800 . ?
C27 H27B 0.9800 . ?
C27 H27C 0.9800 . ?
C29 C30 1.335(4) . ?
C29 H29 0.9500 . ?
C30 H30 0.9500 . ?
C31 C32 1.396(3) . ?
C31 C36 1.398(3) . ?
C32 C33 1.390(3) . ?
C32 C37 1.503(3) . ?
C33 C34 1.377(4) . ?
C33 H33 0.9500 . ?
C34 C35 1.379(4) . ?
C34 C38 1.516(4) . ?
C35 C36 1.398(4) . ?
C35 H35 0.9500 . ?
C36 C39 1.506(4) . ?
C37 H37A 0.9800 . ?
C37 H37B 0.9800 . ?
C37 H37C 0.9800 . ?
C38 H38A 0.9800 . ?
C38 H38B 0.9800 . ?
C38 H38C 0.9800 . ?
C39 H39A 0.9800 . ?
C39 H39B 0.9800 . ?
C39 H39C 0.9800 . ?
C40 C45 1.393(4) . ?
C40 C41 1.395(4) . ?
C41 C42 1.393(3) . ?
C41 C46 1.510(4) . ?
C42 C43 1.390(4) . ?
C42 H42 0.9500 . ?
C43 C44 1.392(4) . ?
C43 C47 1.514(3) . ?
C44 C45 1.389(3) . ?
C44 H44 0.9500 . ?
C45 C48 1.513(4) . ?
C46 H46A 0.9800 . ?
C46 H46B 0.9800 . ?
C46 H46C 0.9800 . ?
C47 H47A 0.9800 . ?
C47 H47B 0.9800 . ?
C47 H47C 0.9800 . ?
C48 H48A 0.9800 . ?
C48 H48B 0.9800 . ?
C48 H48C 0.9800 . ?
